data_1575026
loop_
_publ_author_name
'Ankudinov, Nikita M.'
'Alexeev, Nikita V.'
'Podyacheva, Evgeniya S.'
'Chusov, Denis A.'
'Lyssenko, Konstantin A.'
'Perekalin, Dmitry S.'

_publ_section_title
;
 Catalytic insertion of nitrenes into B--H bonds
;
_journal_issue 15
_journal_name_full 'Chemical Science'
_journal_page_first 6298
_journal_page_last 6306
_journal_paper_doi 10.1039/D5SC00723B
_journal_volume 16
_journal_year 2025
_chemical_formula_moiety 'C18 H11 B Br F5 N2 O3 S'
_chemical_formula_sum 'C18 H11 B Br F5 N2 O3 S'
_chemical_formula_weight 521.07
_space_group_crystal_system triclinic
_space_group_IT_number 1
_space_group_name_Hall 'P 1'
_space_group_name_H-M_alt 'P 1'
_atom_sites_solution_hydrogens geom
_audit_creation_method SHELXL-2018/3
_audit_update_record
;
2025-02-22 deposited with the CCDC.	2025-03-03 downloaded from the CCDC.
;
_cell_angle_alpha 92.793(9)
_cell_angle_beta 100.437(8)
_cell_angle_gamma 107.826(9)
_cell_formula_units_Z 2
_cell_length_a 7.948(2)
_cell_length_b 8.047(2)
_cell_length_c 16.160(4)
_cell_measurement_reflns_used 624
_cell_measurement_temperature 100(2)
_cell_measurement_theta_max 19.4
_cell_measurement_theta_min 2.6
_cell_volume 961.6(4)
_computing_cell_refinement 'SAINT (Bruker, 2019)'
_computing_data_collection 'APEX3 (Bruker, 2019)'
_computing_data_reduction 'SAINT (Bruker, 2019)'
_computing_molecular_graphics 'Mercury (Macrae <i>et al.</i>, 2020)'
_computing_structure_refinement 'SHELXL-2018/3 (Sheldrick, 2018)'
_computing_structure_solution 'SHELXT 2018/2 (Sheldrick, 2018)'
_diffrn_ambient_temperature 100(2)
_diffrn_detector 'Photon III detector'
_diffrn_measured_fraction_theta_full 0.999
_diffrn_measured_fraction_theta_max 0.999
_diffrn_measurement_device 'three-circle diffractometer'
_diffrn_measurement_device_type 'Bruker D8 Quest with Photon III detector'
_diffrn_measurement_method '\f and \w scans'
_diffrn_radiation_monochromator 'mirror optics'
_diffrn_radiation_probe x-ray
_diffrn_radiation_type MoK\a
_diffrn_radiation_wavelength 0.71073
_diffrn_reflns_av_R_equivalents 0.0909
_diffrn_reflns_av_unetI/netI 0.1994
_diffrn_reflns_Laue_measured_fraction_full 0.999
_diffrn_reflns_Laue_measured_fraction_max 0.999
_diffrn_reflns_limit_h_max 8
_diffrn_reflns_limit_h_min -9
_diffrn_reflns_limit_k_max 9
_diffrn_reflns_limit_k_min -9
_diffrn_reflns_limit_l_max 19
_diffrn_reflns_limit_l_min -19
_diffrn_reflns_number 10427
_diffrn_reflns_point_group_measured_fraction_full 0.903
_diffrn_reflns_point_group_measured_fraction_max 0.901
_diffrn_reflns_theta_full 25.242
_diffrn_reflns_theta_max 25.999
_diffrn_reflns_theta_min 2.579
_diffrn_source 'microfocus sealed X-ray tube'
_diffrn_source_current 1.4
_diffrn_source_power 0.07
_diffrn_source_type 'Incoatec I\ms'
_diffrn_source_voltage 50.0
_exptl_absorpt_coefficient_mu 2.318
_exptl_absorpt_correction_T_max 0.6478
_exptl_absorpt_correction_T_min 0.5430
_exptl_absorpt_correction_type multi-scan
_exptl_absorpt_process_details
;
 SADABS 2016/2: Krause, L., Herbst-Irmer, R., Sheldrick G.M. & Stalke D.,
 J. Appl. Cryst. 48 (2015) 3-10
;
_exptl_crystal_colour colorless
_exptl_crystal_density_diffrn 1.800
_exptl_crystal_description plate
_exptl_crystal_F_000 516
_exptl_crystal_size_max 0.422
_exptl_crystal_size_mid 0.220
_exptl_crystal_size_min 0.130
_refine_diff_density_max 0.884
_refine_diff_density_min -0.821
_refine_diff_density_rms 0.135
_refine_ls_abs_structure_details
;
 Refined as an inversion twin.
;
_refine_ls_abs_structure_Flack 0.01(3)
_refine_ls_extinction_method none
_refine_ls_goodness_of_fit_ref 1.017
_refine_ls_hydrogen_treatment constr
_refine_ls_matrix_type full
_refine_ls_number_parameters 576
_refine_ls_number_reflns 6810
_refine_ls_number_restraints 79
_refine_ls_restrained_S_all 1.011
_refine_ls_R_factor_all 0.1492
_refine_ls_R_factor_gt 0.0872
_refine_ls_shift/su_max 0.000
_refine_ls_shift/su_mean 0.000
_refine_ls_structure_factor_coef Fsqd
_refine_ls_weighting_details 'w=1/[\s^2^(Fo^2^)+(0.0400P)^2^] where P=(Fo^2^+2Fc^2^)/3'
_refine_ls_weighting_scheme calc
_refine_ls_wR_factor_gt 0.1628
_refine_ls_wR_factor_ref 0.2037
_reflns_Friedel_coverage 0.803
_reflns_Friedel_fraction_full 0.807
_reflns_Friedel_fraction_max 0.803
_reflns_number_gt 3870
_reflns_number_total 6810
_reflns_threshold_expression 'I > 2\s(I)'
_cod_data_source_file d5sc00723b2.cif
_cod_data_source_block 2jd
_cod_original_cell_volume 961.6(5)
_cod_database_code 1575026
_shelx_shelxl_version_number 2018/3
_shelx_space_group_comment
;
The symmetry employed for this shelxl refinement is uniquely defined
by the following loop, which should always be used as a source of
symmetry information in preference to the above space-group names.
They are only intended as comments.
;
_shelx_estimated_absorpt_t_min 0.441
_shelx_estimated_absorpt_t_max 0.753

loop_
_space_group_symop_operation_xyz
'x, y, z'

loop_
_atom_site_label
_atom_site_type_symbol
_atom_site_fract_x
_atom_site_fract_y
_atom_site_fract_z
_atom_site_U_iso_or_equiv
_atom_site_adp_type
_atom_site_occupancy
_atom_site_site_symmetry_order
_atom_site_calc_flag
_atom_site_refinement_flags_posn
_atom_site_refinement_flags_adp
_atom_site_refinement_flags_occupancy
_atom_site_disorder_assembly
_atom_site_disorder_group
Br1 Br 0.0569(7) 0.6984(9) 0.5985(3) 0.0319(6) Uani 1 1 d . . . . .
F1 F -0.3858(15) 0.4296(18) 0.5786(7) 0.027(3) Uani 1 1 d . . . . .
F2 F -0.7075(19) 0.189(2) 0.5095(8) 0.036(3) Uani 1 1 d . . . . .
F3 F -0.9880(18) 0.141(2) 0.5881(9) 0.037(3) Uani 1 1 d . . . . .
F4 F -0.9494(18) 0.347(2) 0.7359(9) 0.033(3) Uani 1 1 d . . . . .
F5 F -0.6284(19) 0.584(2) 0.8058(9) 0.033(3) Uani 1 1 d . . . . .
S1 S -0.0783(8) 0.7180(10) 0.8720(4) 0.0289(12) Uani 1 1 d D . . . .
O1 O -0.1290(19) 0.868(2) 0.8921(10) 0.037(4) Uani 1 1 d . . . . .
O2 O -0.0454(18) 0.614(2) 0.9374(8) 0.035(4) Uani 1 1 d . . . . .
O3 O -0.2385(18) 0.5812(19) 0.8043(9) 0.028(3) Uani 1 1 d . . . . .
N1 N 0.312(2) 1.094(2) 0.8688(9) 0.026(4) Uani 1 1 d D . . . .
N2 N 0.0905(16) 0.7775(17) 0.8267(8) 0.021(3) Uani 1 1 d D U . . .
H2B H 0.145370 0.699270 0.820290 0.025 Uiso 1 1 calc R U . . .
B1 B 0.166(2) 0.948(2) 0.7940(10) 0.020(5) Uani 1 1 d D U . . .
H10C H 0.067525 0.993853 0.767639 0.023 Uiso 1 1 calc R U . . .
C1 C 0.287(3) 1.154(3) 0.9414(11) 0.026(4) Uani 1 1 d . . . . .
H1B H 0.168542 1.117359 0.952440 0.031 Uiso 1 1 calc R U . . .
C2 C 0.425(3) 1.266(3) 1.0022(17) 0.039(6) Uani 1 1 d . . . . .
H2A H 0.404646 1.304073 1.054957 0.047 Uiso 1 1 calc R U . . .
C3 C 0.590(3) 1.321(4) 0.9835(14) 0.043(7) Uani 1 1 d . . . . .
H3A H 0.687990 1.400557 1.023332 0.052 Uiso 1 1 calc R U . . .
C4 C 0.620(3) 1.264(3) 0.9087(13) 0.028(5) Uani 1 1 d . . . . .
H4A H 0.737872 1.304240 0.896842 0.034 Uiso 1 1 calc R U . . .
C5 C 0.486(3) 1.152(3) 0.8517(13) 0.025(5) Uani 1 1 d . . . . .
C6 C 0.476(3) 1.069(3) 0.7676(14) 0.025(5) Uani 1 1 d . . . . .
C7 C 0.304(2) 0.950(3) 0.7304(11) 0.021(5) Uani 1 1 d D . . . .
C8 C 0.283(3) 0.864(3) 0.6537(12) 0.019(5) Uani 1 1 d . . . . .
C9 C 0.420(3) 0.892(3) 0.6084(16) 0.034(6) Uani 1 1 d . . . . .
H9A H 0.399736 0.833274 0.553375 0.041 Uiso 1 1 calc R U . . .
C10 C 0.594(3) 1.014(3) 0.6485(13) 0.032(5) Uani 1 1 d . U . . .
H10A H 0.690580 1.037146 0.619311 0.039 Uiso 1 1 calc R U . . .
C11 C 0.621(3) 1.098(3) 0.7274(13) 0.028(5) Uani 1 1 d . . . . .
H11A H 0.737151 1.173947 0.754500 0.033 Uiso 1 1 calc R U . . .
C12 C -0.316(3) 0.656(3) 0.7322(13) 0.026(5) Uani 1 1 d . . . . .
H12A H -0.236186 0.679705 0.690614 0.031 Uiso 1 1 calc R U . . .
H12B H -0.333946 0.767461 0.750935 0.031 Uiso 1 1 calc R U . . .
C13 C -0.498(3) 0.515(3) 0.6937(13) 0.025(5) Uani 1 1 d . U . . .
C14 C -0.521(3) 0.414(3) 0.6191(12) 0.025(5) Uani 1 1 d . . . . .
C15 C -0.687(3) 0.290(3) 0.5818(15) 0.031(5) Uani 1 1 d . . . . .
C16 C -0.824(3) 0.262(3) 0.6227(15) 0.029(5) Uani 1 1 d . U . . .
C17 C -0.813(3) 0.364(3) 0.6968(13) 0.022(5) Uani 1 1 d . . . . .
C18 C -0.643(3) 0.485(3) 0.7312(12) 0.021(5) Uani 1 1 d . . . . .
N1A N -0.369(2) -0.038(3) 0.1238(11) 0.039(5) Uani 1 1 d D U . . .
B1A B -0.206(2) 0.059(4) 0.2055(13) 0.026(7) Uani 0.224(9) 1 d D . P A 2
H1AB H -0.117238 -0.003748 0.224538 0.031 Uiso 0.224(9) 1 calc R U P A 2
S1A S 0.0423(19) 0.307(3) 0.1363(11) 0.0280(16) Uani 0.224(9) 1 d D . P A 2
O1A O 0.108(9) 0.162(7) 0.117(5) 0.038(5) Uani 0.224(9) 1 d D U P A 2
O2A O 0.020(6) 0.436(5) 0.084(3) 0.032(4) Uani 0.224(9) 1 d D . P A 2
N2A N -0.131(5) 0.236(5) 0.178(3) 0.027(5) Uani 0.224(9) 1 d D . P A 2
H2AB H -0.189318 0.310661 0.185171 0.032 Uiso 0.224(9) 1 calc R U P A 2
B1A' B -0.231(2) 0.127(3) 0.1916(12) 0.026(7) Uani 0.776(9) 1 d D . P A 1
H1AC H -0.233091 0.242562 0.172080 0.031 Uiso 0.776(9) 1 calc R U P A 1
S1A' S 0.1017(10) 0.2045(12) 0.1509(5) 0.0280(16) Uani 0.776(9) 1 d D . P A 1
O1A' O 0.028(2) 0.280(3) 0.0783(12) 0.038(5) Uani 0.776(9) 1 d D U P A 1
N2A' N -0.0482(17) 0.109(2) 0.2023(10) 0.027(5) Uani 0.776(9) 1 d D . P A 1
H2AC H -0.020220 0.040547 0.239676 0.032 Uiso 0.776(9) 1 calc R U P A 1
O2A' O 0.2105(19) 0.100(2) 0.1411(10) 0.032(4) Uani 0.776(9) 1 d D . P A 1
Br1A Br -0.0807(7) 0.3392(10) 0.3982(4) 0.0419(7) Uani 1 1 d . . . . .
O3A O 0.2250(19) 0.388(2) 0.2123(10) 0.044(4) Uani 1 1 d D . . . .
F1A F 0.3979(16) 0.5549(19) 0.4446(8) 0.036(3) Uani 1 1 d . . . . .
F2A F 0.7075(19) 0.817(2) 0.5041(8) 0.042(4) Uani 1 1 d . . . . .
F3A F 0.964(2) 0.899(2) 0.4066(11) 0.059(5) Uani 1 1 d . . . . .
F4A F 0.908(2) 0.722(3) 0.2540(11) 0.066(5) Uani 1 1 d . . . . .
F5A F 0.597(2) 0.461(2) 0.1955(9) 0.048(4) Uani 1 1 d . . . . .
C1A C -0.351(4) -0.080(4) 0.0453(16) 0.056(8) Uani 1 1 d . U . . .
H1AA H -0.251352 -0.010497 0.023975 0.067 Uiso 1 1 calc R U . . .
C2A C -0.480(4) -0.225(4) -0.0046(19) 0.059(9) Uani 1 1 d . . . . .
H2AA H -0.459621 -0.265909 -0.056846 0.071 Uiso 1 1 calc R U . . .
C3A C -0.637(3) -0.308(4) 0.0225(16) 0.042(7) Uani 1 1 d . . . . .
H3AA H -0.731237 -0.399362 -0.013523 0.050 Uiso 1 1 calc R U . . .
C4A C -0.654(3) -0.258(4) 0.1031(14) 0.038(6) Uani 1 1 d . . . . .
H4AA H -0.761850 -0.313857 0.121901 0.045 Uiso 1 1 calc R U . . .
C5A C -0.515(3) -0.125(4) 0.1570(14) 0.037(7) Uani 1 1 d . . . . .
C6A C -0.501(3) -0.054(3) 0.2416(14) 0.031(6) Uani 1 1 d . . . . .
C7A C -0.332(3) 0.083(3) 0.2710(12) 0.037(6) Uani 1 1 d D . . . .
C8A C -0.304(4) 0.154(4) 0.3533(14) 0.039(7) Uani 1 1 d . . . . .
C9A C -0.427(3) 0.109(4) 0.4022(15) 0.039(6) Uani 1 1 d . . . . .
H9AA H -0.402498 0.169986 0.457120 0.046 Uiso 1 1 calc R U . . .
C10A C -0.585(3) -0.022(3) 0.3743(12) 0.036(5) Uani 1 1 d . . . . .
H10B H -0.667376 -0.056166 0.410889 0.043 Uiso 1 1 calc R U . . .
C11A C -0.628(3) -0.107(3) 0.2918(13) 0.026(5) Uani 1 1 d . . . . .
H11B H -0.739948 -0.197316 0.271089 0.031 Uiso 1 1 calc R U . . .
C12A C 0.320(3) 0.347(3) 0.2879(15) 0.038(6) Uani 1 1 d . . . . .
H12C H 0.348962 0.238612 0.276730 0.046 Uiso 1 1 calc R U . . .
H12D H 0.243893 0.329179 0.331207 0.046 Uiso 1 1 calc R U . . .
C13A C 0.489(3) 0.498(3) 0.3189(15) 0.032(5) Uani 1 1 d . . . . .
C14A C 0.523(3) 0.593(3) 0.3962(15) 0.037(6) Uani 1 1 d . . . . .
C15A C 0.682(3) 0.727(4) 0.4253(14) 0.034(6) Uani 1 1 d . . . . .
C16A C 0.814(3) 0.769(3) 0.3801(15) 0.031(6) Uani 1 1 d . . . . .
C17A C 0.780(3) 0.678(3) 0.3013(16) 0.035(6) Uani 1 1 d . . . . .
C18A C 0.627(3) 0.546(4) 0.2716(15) 0.032(6) Uani 1 1 d . U . . .

loop_
_atom_site_aniso_label
_atom_site_aniso_U_11
_atom_site_aniso_U_22
_atom_site_aniso_U_33
_atom_site_aniso_U_23
_atom_site_aniso_U_13
_atom_site_aniso_U_12
Br1 0.0288(12) 0.0368(15) 0.0245(11) -0.0042(10) -0.0005(8) 0.0072(11)
F1 0.017(6) 0.038(7) 0.029(6) 0.001(5) 0.011(5) 0.010(5)
F2 0.036(7) 0.034(8) 0.030(7) -0.015(6) 0.006(5) 0.002(6)
F3 0.027(8) 0.035(9) 0.037(8) 0.001(7) -0.001(6) -0.002(6)
F4 0.026(7) 0.036(8) 0.039(7) 0.003(6) 0.020(5) 0.005(6)
F5 0.032(8) 0.033(8) 0.036(8) -0.003(6) 0.005(6) 0.013(6)
S1 0.020(2) 0.031(3) 0.027(3) 0.002(2) 0.0040(19) -0.004(2)
O1 0.021(8) 0.046(10) 0.036(9) -0.010(7) 0.013(6) -0.003(7)
O2 0.028(7) 0.046(9) 0.021(7) 0.009(7) -0.003(5) 0.000(6)
O3 0.025(7) 0.022(8) 0.033(8) 0.011(6) -0.001(6) 0.006(6)
N1 0.021(9) 0.025(9) 0.023(8) -0.002(7) 0.003(6) -0.005(7)
N2 0.021(3) 0.021(3) 0.021(3) 0.0022(15) 0.0044(15) 0.0069(17)
B1 0.019(5) 0.020(5) 0.019(5) 0.0020(15) 0.0044(17) 0.006(2)
C1 0.027(10) 0.029(11) 0.013(9) -0.010(8) 0.001(7) -0.001(9)
C2 0.038(14) 0.026(14) 0.045(15) -0.014(12) 0.016(11) -0.005(11)
C3 0.051(16) 0.040(15) 0.014(11) -0.003(10) -0.009(10) -0.010(12)
C4 0.015(10) 0.035(13) 0.026(11) 0.000(10) 0.002(8) -0.002(9)
C5 0.021(11) 0.025(12) 0.022(11) -0.003(9) 0.009(8) -0.003(10)
C6 0.033(12) 0.020(12) 0.025(11) 0.000(9) 0.013(9) 0.008(10)
C7 0.016(11) 0.022(13) 0.031(12) 0.010(10) 0.011(9) 0.013(10)
C8 0.027(11) 0.014(10) 0.016(10) -0.007(8) 0.015(8) -0.001(9)
C9 0.025(12) 0.025(12) 0.054(15) 0.002(11) 0.020(10) 0.005(10)
C10 0.032(5) 0.032(5) 0.032(5) 0.0034(15) 0.0074(17) 0.010(2)
C11 0.040(12) 0.010(10) 0.032(12) -0.006(9) 0.012(9) 0.004(9)
C12 0.029(11) 0.021(11) 0.024(11) 0.004(9) 0.003(8) 0.003(9)
C13 0.025(5) 0.025(5) 0.025(5) 0.0027(15) 0.0047(17) 0.008(2)
C14 0.030(12) 0.024(12) 0.027(11) 0.001(9) 0.012(9) 0.015(9)
C15 0.035(13) 0.019(12) 0.038(13) -0.007(10) 0.009(10) 0.006(10)
C16 0.029(10) 0.015(10) 0.034(10) 0.004(8) 0.001(8) -0.003(8)
C17 0.009(10) 0.028(13) 0.030(12) 0.007(10) 0.012(8) 0.002(9)
C18 0.025(10) 0.026(11) 0.017(9) 0.001(8) 0.008(7) 0.014(8)
N1A 0.039(5) 0.039(5) 0.039(5) 0.0039(15) 0.0087(17) 0.012(2)
B1A 0.021(14) 0.022(17) 0.042(16) 0.015(13) 0.013(12) 0.012(12)
S1A 0.020(3) 0.028(4) 0.030(4) 0.006(3) 0.005(3) 0.000(3)
O1A 0.037(5) 0.038(5) 0.036(5) 0.005(2) 0.008(2) 0.011(2)
O2A 0.017(8) 0.050(12) 0.024(8) -0.008(8) 0.007(6) 0.002(8)
N2A 0.027(11) 0.026(12) 0.024(11) -0.003(9) 0.004(8) 0.006(9)
B1A' 0.021(14) 0.022(17) 0.042(16) 0.015(13) 0.013(12) 0.012(12)
S1A' 0.020(3) 0.028(4) 0.030(4) 0.006(3) 0.005(3) 0.000(3)
O1A' 0.037(5) 0.038(5) 0.036(5) 0.005(2) 0.008(2) 0.011(2)
N2A' 0.027(11) 0.026(12) 0.024(11) -0.003(9) 0.004(8) 0.006(9)
O2A' 0.017(8) 0.050(12) 0.024(8) -0.008(8) 0.007(6) 0.002(8)
Br1A 0.0371(14) 0.0414(16) 0.0396(14) -0.0144(12) -0.0003(10) 0.0094(12)
O3A 0.026(8) 0.051(11) 0.039(9) 0.009(8) -0.004(7) -0.004(8)
F1A 0.028(6) 0.049(8) 0.034(7) 0.004(6) 0.018(5) 0.012(6)
F2A 0.042(8) 0.046(9) 0.030(7) -0.010(6) -0.009(6) 0.016(7)
F3A 0.041(10) 0.043(11) 0.072(11) -0.015(9) 0.002(8) -0.010(8)
F4A 0.037(9) 0.083(13) 0.056(10) -0.010(9) 0.020(7) -0.013(8)
F5A 0.047(9) 0.060(11) 0.027(8) -0.017(7) 0.018(6) 0.000(8)
C1A 0.056(8) 0.056(8) 0.056(8) 0.0060(17) 0.012(2) 0.018(3)
C2A 0.050(17) 0.06(2) 0.046(17) -0.033(14) 0.012(13) -0.012(15)
C3A 0.019(11) 0.040(15) 0.053(16) -0.012(12) 0.008(10) -0.008(10)
C4A 0.035(13) 0.043(15) 0.033(13) 0.001(11) 0.017(10) 0.004(11)
C5A 0.017(12) 0.067(19) 0.024(12) -0.003(12) 0.011(9) 0.006(12)
C6A 0.018(11) 0.043(15) 0.025(11) -0.002(10) 0.004(8) 0.001(10)
C7A 0.037(15) 0.028(15) 0.034(14) -0.012(11) -0.001(11) 0.001(12)
C8A 0.043(15) 0.055(18) 0.026(12) 0.008(12) -0.001(10) 0.032(14)
C9A 0.045(15) 0.043(15) 0.033(13) -0.005(11) 0.015(10) 0.019(12)
C10A 0.046(13) 0.041(14) 0.027(11) 0.012(10) 0.014(9) 0.020(11)
C11A 0.017(10) 0.032(13) 0.032(11) 0.011(9) 0.008(8) 0.008(9)
C12A 0.036(13) 0.029(13) 0.046(14) -0.010(11) 0.012(10) 0.006(10)
C13A 0.023(11) 0.028(12) 0.040(13) 0.001(10) 0.011(9) -0.001(9)
C14A 0.024(11) 0.038(14) 0.038(13) 0.007(11) 0.003(9) -0.006(10)
C15A 0.019(11) 0.050(16) 0.028(12) -0.011(11) 0.000(9) 0.012(11)
C16A 0.013(10) 0.026(13) 0.046(13) -0.012(10) -0.001(9) 0.003(9)
C17A 0.038(15) 0.022(13) 0.046(15) 0.005(12) 0.021(11) 0.005(11)
C18A 0.032(6) 0.032(6) 0.032(6) 0.0032(16) 0.0070(18) 0.010(2)

loop_
_atom_type_symbol
_atom_type_description
_atom_type_scat_dispersion_real
_atom_type_scat_dispersion_imag
_atom_type_scat_source
C C 0.0033 0.0016 'International Tables Vol C Tables 4.2.6.8 and 6.1.1.4'
H H 0.0000 0.0000 'International Tables Vol C Tables 4.2.6.8 and 6.1.1.4'
N N 0.0061 0.0033 'International Tables Vol C Tables 4.2.6.8 and 6.1.1.4'
O O 0.0106 0.0060 'International Tables Vol C Tables 4.2.6.8 and 6.1.1.4'
F F 0.0171 0.0103 'International Tables Vol C Tables 4.2.6.8 and 6.1.1.4'
S S 0.1246 0.1234 'International Tables Vol C Tables 4.2.6.8 and 6.1.1.4'
Br Br -0.2901 2.4595 'International Tables Vol C Tables 4.2.6.8 and 6.1.1.4'
B B 0.0013 0.0007 'International Tables Vol C Tables 4.2.6.8 and 6.1.1.4'

loop_
_geom_angle_atom_site_label_1
_geom_angle_atom_site_label_2
_geom_angle_atom_site_label_3
_geom_angle
_geom_angle_site_symmetry_1
_geom_angle_site_symmetry_3
_geom_angle_publ_flag
O2 S1 O1 118.5(10) . . ?
O2 S1 O3 102.7(8) . . ?
O1 S1 O3 109.5(8) . . ?
O2 S1 N2 110.5(8) . . ?
O1 S1 N2 108.7(9) . . ?
O3 S1 N2 106.2(8) . . ?
C12 O3 S1 115.3(12) . . ?
C1 N1 C5 118.4(16) . . ?
C1 N1 B1 128.5(16) . . ?
C5 N1 B1 113.1(15) . . ?
B1 N2 S1 128.1(12) . . ?
B1 N2 H2B 116.0 . . ?
S1 N2 H2B 116.0 . . ?
N2 B1 C7 115.4(14) . . ?
N2 B1 N1 111.5(13) . . ?
C7 B1 N1 96.8(14) . . ?
N2 B1 H10C 110.8 . . ?
C7 B1 H10C 110.8 . . ?
N1 B1 H10C 110.8 . . ?
N1 C1 C2 123(2) . . ?
N1 C1 H1B 118.5 . . ?
C2 C1 H1B 118.5 . . ?
C3 C2 C1 117(2) . . ?
C3 C2 H2A 121.4 . . ?
C1 C2 H2A 121.4 . . ?
C2 C3 C4 121(2) . . ?
C2 C3 H3A 119.4 . . ?
C4 C3 H3A 119.4 . . ?
C5 C4 C3 121(2) . . ?
C5 C4 H4A 119.7 . . ?
C3 C4 H4A 119.7 . . ?
C4 C5 N1 120(2) . . ?
C4 C5 C6 133(2) . . ?
N1 C5 C6 107.3(18) . . ?
C11 C6 C7 122(2) . . ?
C11 C6 C5 124(2) . . ?
C7 C6 C5 113.7(18) . . ?
C8 C7 C6 117.8(17) . . ?
C8 C7 B1 133.2(18) . . ?
C6 C7 B1 109.0(16) . . ?
C7 C8 C9 123(2) . . ?
C7 C8 Br1 121.2(15) . . ?
C9 C8 Br1 115.4(16) . . ?
C8 C9 C10 117(2) . . ?
C8 C9 H9A 121.4 . . ?
C10 C9 H9A 121.4 . . ?
C11 C10 C9 121(2) . . ?
C11 C10 H10A 119.5 . . ?
C9 C10 H10A 119.5 . . ?
C10 C11 C6 119(2) . . ?
C10 C11 H11A 120.6 . . ?
C6 C11 H11A 120.6 . . ?
O3 C12 C13 104.4(16) . . ?
O3 C12 H12A 110.9 . . ?
C13 C12 H12A 110.9 . . ?
O3 C12 H12B 110.9 . . ?
C13 C12 H12B 110.9 . . ?
H12A C12 H12B 108.9 . . ?
C18 C13 C14 117(2) . . ?
C18 C13 C12 122(2) . . ?
C14 C13 C12 121(2) . . ?
F1 C14 C13 122(2) . . ?
F1 C14 C15 116.7(18) . . ?
C13 C14 C15 122(2) . . ?
F2 C15 C16 120(2) . . ?
F2 C15 C14 121(2) . . ?
C16 C15 C14 119(2) . . ?
C15 C16 F3 120(2) . . ?
C15 C16 C17 123(2) . . ?
F3 C16 C17 117(2) . . ?
F4 C17 C16 124(2) . . ?
F4 C17 C18 120(2) . . ?
C16 C17 C18 115.5(19) . . ?
C13 C18 F5 120(2) . . ?
C13 C18 C17 124(2) . . ?
F5 C18 C17 116.3(18) . . ?
C1A N1A C5A 124(2) . . ?
C1A N1A B1A' 126(2) . . ?
C5A N1A B1A' 110.1(18) . . ?
C1A N1A B1A 127(2) . . ?
C5A N1A B1A 105.8(18) . . ?
N2A B1A C7A 105.7(19) . . ?
N2A B1A N1A 101(3) . . ?
C7A B1A N1A 97.5(15) . . ?
N2A B1A H1AB 116.5 . . ?
C7A B1A H1AB 116.5 . . ?
N1A B1A H1AB 116.5 . . ?
O2A S1A O1A 127(4) . . ?
O2A S1A N2A 109.6(10) . . ?
O1A S1A N2A 109(4) . . ?
O2A S1A O3A 111(3) . . ?
O1A S1A O3A 88(3) . . ?
N2A S1A O3A 109(2) . . ?
B1A N2A S1A 128(3) . . ?
B1A N2A H2AB 116.0 . . ?
S1A N2A H2AB 116.0 . . ?
N2A' B1A' C7A 116.1(16) . . ?
N2A' B1A' N1A 107.1(15) . . ?
C7A B1A' N1A 97.5(15) . . ?
N2A' B1A' H1AC 111.7 . . ?
C7A B1A' H1AC 111.7 . . ?
N1A B1A' H1AC 111.7 . . ?
O2A' S1A' O1A' 120.0(12) . . ?
O2A' S1A' N2A' 109.6(10) . . ?
O1A' S1A' N2A' 112.7(10) . . ?
O2A' S1A' O3A 109.2(9) . . ?
O1A' S1A' O3A 99.2(10) . . ?
N2A' S1A' O3A 104.5(9) . . ?
B1A' N2A' S1A' 124.8(13) . . ?
B1A' N2A' H2AC 117.6 . . ?
S1A' N2A' H2AC 117.6 . . ?
C12A O3A S1A 142.6(17) . . ?
C12A O3A S1A' 110.1(13) . . ?
N1A C1A C2A 119(3) . . ?
N1A C1A H1AA 120.4 . . ?
C2A C1A H1AA 120.4 . . ?
C3A C2A C1A 120(3) . . ?
C3A C2A H2AA 120.2 . . ?
C1A C2A H2AA 120.2 . . ?
C2A C3A C4A 119(2) . . ?
C2A C3A H3AA 120.5 . . ?
C4A C3A H3AA 120.5 . . ?
C3A C4A C5A 121(2) . . ?
C3A C4A H4AA 119.5 . . ?
C5A C4A H4AA 119.5 . . ?
N1A C5A C4A 117(2) . . ?
N1A C5A C6A 112(2) . . ?
C4A C5A C6A 131(2) . . ?
C11A C6A C5A 127(2) . . ?
C11A C6A C7A 123(2) . . ?
C5A C6A C7A 110.6(19) . . ?
C8A C7A C6A 114(2) . . ?
C8A C7A B1A' 137(2) . . ?
C6A C7A B1A' 108.5(16) . . ?
C8A C7A B1A 137(2) . . ?
C6A C7A B1A 105.1(18) . . ?
C9A C8A C7A 124(3) . . ?
C9A C8A Br1A 118(2) . . ?
C7A C8A Br1A 117.4(19) . . ?
C8A C9A C10A 121(2) . . ?
C8A C9A H9AA 119.6 . . ?
C10A C9A H9AA 119.6 . . ?
C9A C10A C11A 121(2) . . ?
C9A C10A H10B 119.7 . . ?
C11A C10A H10B 119.7 . . ?
C6A C11A C10A 117(2) . . ?
C6A C11A H11B 121.4 . . ?
C10A C11A H11B 121.4 . . ?
O3A C12A C13A 108.0(19) . . ?
O3A C12A H12C 110.1 . . ?
C13A C12A H12C 110.1 . . ?
O3A C12A H12D 110.1 . . ?
C13A C12A H12D 110.1 . . ?
H12C C12A H12D 108.4 . . ?
C14A C13A C18A 116(2) . . ?
C14A C13A C12A 122(2) . . ?
C18A C13A C12A 122(2) . . ?
F1A C14A C13A 120(2) . . ?
F1A C14A C15A 119(2) . . ?
C13A C14A C15A 121(2) . . ?
C16A C15A C14A 122(2) . . ?
C16A C15A F2A 120(2) . . ?
C14A C15A F2A 118(2) . . ?
F3A C16A C15A 122(2) . . ?
F3A C16A C17A 120(2) . . ?
C15A C16A C17A 118(2) . . ?
C18A C17A F4A 120(2) . . ?
C18A C17A C16A 122(2) . . ?
F4A C17A C16A 119(2) . . ?
F5A C18A C17A 121(2) . . ?
F5A C18A C13A 118(2) . . ?
C17A C18A C13A 121(2) . . ?

loop_
_geom_bond_atom_site_label_1
_geom_bond_atom_site_label_2
_geom_bond_distance
_geom_bond_site_symmetry_2
_geom_bond_publ_flag
Br1 C8 1.91(2) . ?
F1 C14 1.33(2) . ?
F2 C15 1.34(3) . ?
F3 C16 1.37(3) . ?
F4 C17 1.33(2) . ?
F5 C18 1.38(2) . ?
S1 O2 1.419(13) . ?
S1 O1 1.429(16) . ?
S1 O3 1.596(14) . ?
S1 N2 1.601(10) . ?
O3 C12 1.46(2) . ?
N1 C1 1.32(2) . ?
N1 C5 1.39(3) . ?
N1 B1 1.644(15) . ?
N2 B1 1.488(16) . ?
N2 H2B 0.8800 . ?
B1 C7 1.627(16) . ?
B1 H10C 1.0000 . ?
C1 C2 1.38(3) . ?
C1 H1B 0.9500 . ?
C2 C3 1.35(4) . ?
C2 H2A 0.9500 . ?
C3 C4 1.36(3) . ?
C3 H3A 0.9500 . ?
C4 C5 1.33(3) . ?
C4 H4A 0.9500 . ?
C5 C6 1.46(3) . ?
C6 C11 1.39(3) . ?
C6 C7 1.41(3) . ?
C7 C8 1.35(3) . ?
C8 C9 1.39(3) . ?
C9 C10 1.44(3) . ?
C9 H9A 0.9500 . ?
C10 C11 1.36(3) . ?
C10 H10A 0.9500 . ?
C11 H11A 0.9500 . ?
C12 C13 1.54(3) . ?
C12 H12A 0.9900 . ?
C12 H12B 0.9900 . ?
C13 C18 1.36(3) . ?
C13 C14 1.37(3) . ?
C14 C15 1.40(3) . ?
C15 C16 1.34(3) . ?
C16 C17 1.39(3) . ?
C17 C18 1.40(3) . ?
N1A C1A 1.34(3) . ?
N1A C5A 1.37(3) . ?
N1A B1A' 1.643(15) . ?
N1A B1A 1.644(15) . ?
B1A N2A 1.488(16) . ?
B1A C7A 1.627(16) . ?
B1A H1AB 1.0000 . ?
S1A O2A 1.402(18) . ?
S1A O1A 1.459(18) . ?
S1A N2A 1.601(10) . ?
S1A O3A 1.654(15) . ?
N2A H2AB 0.8800 . ?
B1A' N2A' 1.488(16) . ?
B1A' C7A 1.627(16) . ?
B1A' H1AC 1.0000 . ?
S1A' O2A' 1.402(18) . ?
S1A' O1A' 1.459(18) . ?
S1A' N2A' 1.601(10) . ?
S1A' O3A 1.654(15) . ?
N2A' H2AC 0.8800 . ?
Br1A C8A 1.93(3) . ?
O3A C12A 1.42(2) . ?
F1A C14A 1.34(3) . ?
F2A C15A 1.38(3) . ?
F3A C16A 1.31(3) . ?
F4A C17A 1.35(3) . ?
F5A C18A 1.32(3) . ?
C1A C2A 1.39(4) . ?
C1A H1AA 0.9500 . ?
C2A C3A 1.38(4) . ?
C2A H2AA 0.9500 . ?
C3A C4A 1.39(3) . ?
C3A H3AA 0.9500 . ?
C4A C5A 1.40(3) . ?
C4A H4AA 0.9500 . ?
C5A C6A 1.43(3) . ?
C6A C11A 1.39(3) . ?
C6A C7A 1.44(3) . ?
C7A C8A 1.37(3) . ?
C8A C9A 1.34(3) . ?
C9A C10A 1.35(3) . ?
C9A H9AA 0.9500 . ?
C10A C11A 1.40(3) . ?
C10A H10B 0.9500 . ?
C11A H11B 0.9500 . ?
C12A C13A 1.49(3) . ?
C12A H12C 0.9900 . ?
C12A H12D 0.9900 . ?
C13A C14A 1.37(3) . ?
C13A C18A 1.42(3) . ?
C14A C15A 1.37(3) . ?
C15A C16A 1.35(3) . ?
C16A C17A 1.38(3) . ?
C17A C18A 1.34(3) . ?
